data_7200537
loop_
_publ_author_name
'Karmakar, Anirban'
'Baruah, Jubaraj B.'
'Boomi Shankar, R.'

_publ_section_title
;
 Zinc(II) and cobalt(II) complexes of
 (3-carboxymethoxy-naphthalen-2-yloxy)-acetic acid: a structural study
;
_journal_issue 5
_journal_name_full CrystEngComm
_journal_page_first 832
_journal_paper_doi 10.1039/b817416d
_journal_volume 11
_journal_year 2009
_chemical_formula_sum 'C38 H27 Cl N4 O10 Zn'
_chemical_formula_weight 800.46
_chemical_name_systematic
;
?
;
_space_group_IT_number 2
_symmetry_cell_setting triclinic
_symmetry_space_group_name_Hall '-P 1'
_symmetry_space_group_name_H-M 'P -1'
_atom_sites_solution_hydrogens geom
_atom_sites_solution_primary direct
_atom_sites_solution_secondary difmap
_audit_creation_method SHELXL-97
_cell_angle_alpha 75.057(10)
_cell_angle_beta 89.597(11)
_cell_angle_gamma 71.714(10)
_cell_formula_units_Z 2
_cell_length_a 11.983(3)
_cell_length_b 12.683(3)
_cell_length_c 13.089(4)
_cell_measurement_reflns_used 6856
_cell_measurement_temperature 296(2)
_cell_measurement_theta_max 24.24
_cell_measurement_theta_min 2.41
_cell_volume 1819.0(9)
_computing_cell_refinement 'Bruker SMART'
_computing_data_collection 'Bruker SMART'
_computing_data_reduction 'Bruker SAINT'
_computing_molecular_graphics 'Bruker SHELXTL'
_computing_publication_material 'Bruker SHELXTL'
_computing_structure_refinement 'SHELXL-97 (Sheldrick, 1997)'
_computing_structure_solution 'SHELXS-97 (Sheldrick, 1990)'
_diffrn_ambient_temperature 296(2)
_diffrn_measured_fraction_theta_full 0.985
_diffrn_measured_fraction_theta_max 0.985
_diffrn_measurement_device_type 'CCD area detector'
_diffrn_measurement_method 'phi and omega scans'
_diffrn_radiation_monochromator graphite
_diffrn_radiation_source 'fine-focus sealed tube'
_diffrn_radiation_type MoK\a
_diffrn_radiation_wavelength 0.71073
_diffrn_reflns_av_R_equivalents 0.0282
_diffrn_reflns_av_sigmaI/netI 0.0339
_diffrn_reflns_limit_h_max 15
_diffrn_reflns_limit_h_min -15
_diffrn_reflns_limit_k_max 16
_diffrn_reflns_limit_k_min -16
_diffrn_reflns_limit_l_max 17
_diffrn_reflns_limit_l_min -16
_diffrn_reflns_number 26787
_diffrn_reflns_theta_full 28.37
_diffrn_reflns_theta_max 28.37
_diffrn_reflns_theta_min 1.62
_exptl_absorpt_coefficient_mu 0.813
_exptl_absorpt_correction_type none
_exptl_crystal_colour colourless
_exptl_crystal_density_diffrn 1.461
_exptl_crystal_density_method 'not measured'
_exptl_crystal_description plates
_exptl_crystal_F_000 820
_exptl_crystal_size_max 0.36
_exptl_crystal_size_mid 0.29
_exptl_crystal_size_min 0.18
_refine_diff_density_max 2.351
_refine_diff_density_min -0.719
_refine_diff_density_rms 0.139
_refine_ls_extinction_method none
_refine_ls_goodness_of_fit_ref 1.141
_refine_ls_hydrogen_treatment constr
_refine_ls_matrix_type full
_refine_ls_number_parameters 487
_refine_ls_number_reflns 8964
_refine_ls_number_restraints 0
_refine_ls_restrained_S_all 1.141
_refine_ls_R_factor_all 0.1149
_refine_ls_R_factor_gt 0.0863
_refine_ls_shift/su_max 0.001
_refine_ls_shift/su_mean 0.000
_refine_ls_structure_factor_coef Fsqd
_refine_ls_weighting_details 'calc w=1/[\s^2^(Fo^2^)+(0.2000P)^2^+0.0000P] where P=(Fo^2^+2Fc^2^)/3'
_refine_ls_weighting_scheme calc
_refine_ls_wR_factor_gt 0.2800
_refine_ls_wR_factor_ref 0.3065
_reflns_number_gt 5891
_reflns_number_total 8964
_reflns_threshold_expression >2sigma(I)
_cod_data_source_file b817416d.txt
_cod_data_source_block znphenclo4_0m
_cod_depositor_comments
;
The following automatic conversions were performed:
'_symmetry_cell_setting' value 'Triclinic' changed to 'triclinic'
according to '/home/saulius/struct/CIF-dictionaries/cif_core.dic'
dictionary named 'cif_core.dic' version 2.4.1 from 2010-06-29.

Automatic conversion script
Id: cif_fix_enum 1527 2010-12-29 10:47:43Z saulius 
;
_cod_original_cell_volume 1819.1(9)
_cod_original_sg_symbol_H-M P-1
_cod_database_code 7200537

loop_
_symmetry_equiv_pos_as_xyz
'x, y, z'
'-x, -y, -z'

loop_
_atom_site_label
_atom_site_type_symbol
_atom_site_fract_x
_atom_site_fract_y
_atom_site_fract_z
_atom_site_U_iso_or_equiv
_atom_site_adp_type
_atom_site_occupancy
_atom_site_symmetry_multiplicity
_atom_site_calc_flag
_atom_site_refinement_flags
_atom_site_disorder_assembly
_atom_site_disorder_group
Zn1 Zn 0.79734(4) 0.77416(4) 0.21351(4) 0.0553(2) Uani 1 1 d . . .
C1 C 0.9503(4) 0.8764(4) 0.1815(4) 0.0624(11) Uani 1 1 d . . .
C2 C 1.0440(4) 0.9335(4) 0.1466(4) 0.0665(12) Uani 1 1 d . . .
H2A H 1.0841 0.9040 0.0902 0.080 Uiso 1 1 calc R . .
H2B H 1.0058 1.0159 0.1183 0.080 Uiso 1 1 calc R . .
C3 C 1.2201(4) 0.8128(4) 0.2562(3) 0.0542(9) Uani 1 1 d . . .
C4 C 1.2386(4) 0.7224(4) 0.2117(3) 0.0560(10) Uani 1 1 d . . .
H4 H 1.1826 0.7259 0.1609 0.067 Uiso 1 1 calc R . .
C5 C 1.3395(4) 0.6251(4) 0.2408(3) 0.0556(10) Uani 1 1 d . . .
C6 C 1.3630(5) 0.5343(4) 0.1934(4) 0.0660(12) Uani 1 1 d . . .
H6 H 1.3089 0.5368 0.1414 0.079 Uiso 1 1 calc R . .
C7 C 1.4647(5) 0.4411(5) 0.2222(4) 0.0749(14) Uani 1 1 d . . .
H7 H 1.4786 0.3819 0.1892 0.090 Uiso 1 1 calc R . .
C8 C 1.5466(5) 0.4348(5) 0.3001(4) 0.0772(14) Uani 1 1 d . . .
H8 H 1.6141 0.3707 0.3203 0.093 Uiso 1 1 calc R . .
C9 C 1.5284(5) 0.5224(5) 0.3470(4) 0.0717(13) Uani 1 1 d . . .
H9 H 1.5845 0.5181 0.3981 0.086 Uiso 1 1 calc R . .
C10 C 1.4259(4) 0.6194(4) 0.3195(4) 0.0573(10) Uani 1 1 d . . .
C11 C 1.4026(4) 0.7120(4) 0.3661(4) 0.0597(10) Uani 1 1 d . . .
H11 H 1.4561 0.7087 0.4189 0.072 Uiso 1 1 calc R . .
C12 C 1.3055(4) 0.8047(4) 0.3363(4) 0.0565(10) Uani 1 1 d . . .
C13 C 1.3656(4) 0.9142(4) 0.4331(4) 0.0639(11) Uani 1 1 d . . .
H13A H 1.4351 0.9077 0.3936 0.077 Uiso 1 1 calc R . .
H13B H 1.3867 0.8545 0.4998 0.077 Uiso 1 1 calc R . .
C14 C 1.3214(4) 1.0325(5) 0.4541(5) 0.0733(14) Uani 1 1 d . . .
C15 C 0.6456(6) 1.0088(5) 0.2512(5) 0.0809(15) Uani 1 1 d . . .
H15 H 0.7135 1.0088 0.2853 0.097 Uiso 1 1 calc R . .
C16 C 0.5401(8) 1.1026(5) 0.2429(6) 0.101(2) Uani 1 1 d . . .
H16 H 0.5389 1.1635 0.2705 0.121 Uiso 1 1 calc R . .
C17 C 0.4417(7) 1.1019(6) 0.1941(6) 0.105(2) Uani 1 1 d . . .
H17 H 0.3719 1.1622 0.1898 0.127 Uiso 1 1 calc R . .
C18 C 0.4425(5) 1.0132(6) 0.1501(5) 0.092(2) Uani 1 1 d . . .
C19 C 0.3427(5) 1.0058(8) 0.0897(6) 0.118(3) Uani 1 1 d . . .
H19 H 0.2711 1.0652 0.0789 0.142 Uiso 1 1 calc R . .
C20 C 0.3522(6) 0.9154(9) 0.0498(6) 0.109(3) Uani 1 1 d . . .
H20 H 0.2877 0.9133 0.0123 0.131 Uiso 1 1 calc R . .
C21 C 0.4564(5) 0.8273(7) 0.0645(4) 0.090(2) Uani 1 1 d . . .
C22 C 0.4682(8) 0.7306(8) 0.0270(5) 0.103(3) Uani 1 1 d . . .
H22 H 0.4040 0.7258 -0.0089 0.123 Uiso 1 1 calc R . .
C23 C 0.5728(7) 0.6439(7) 0.0429(5) 0.096(2) Uani 1 1 d . . .
H23 H 0.5799 0.5785 0.0204 0.115 Uiso 1 1 calc R . .
C24 C 0.6708(6) 0.6545(6) 0.0943(4) 0.0800(15) Uani 1 1 d . . .
H24 H 0.7430 0.5963 0.1030 0.096 Uiso 1 1 calc R . .
C25 C 0.5584(4) 0.8286(5) 0.1180(3) 0.0650(12) Uani 1 1 d . . .
C26 C 0.5497(4) 0.9232(5) 0.1619(4) 0.0724(15) Uani 1 1 d . . .
C27 C 0.7207(4) 0.7001(5) 0.4404(4) 0.0649(11) Uani 1 1 d . . .
H27 H 0.6721 0.7762 0.4278 0.078 Uiso 1 1 calc R . .
C28 C 0.7205(6) 0.6236(7) 0.5371(4) 0.0877(18) Uani 1 1 d . . .
H28 H 0.6733 0.6474 0.5889 0.105 Uiso 1 1 calc R . .
C29 C 0.7917(6) 0.5121(7) 0.5541(5) 0.095(2) Uani 1 1 d . . .
H29 H 0.7922 0.4592 0.6184 0.114 Uiso 1 1 calc R . .
C30 C 0.8638(5) 0.4754(5) 0.4773(4) 0.0741(15) Uani 1 1 d . . .
C31 C 0.9438(8) 0.3626(6) 0.4922(8) 0.116(3) Uani 1 1 d . . .
H31 H 0.9481 0.3071 0.5557 0.140 Uiso 1 1 calc R . .
C32 C 1.0131(7) 0.3345(6) 0.4168(10) 0.118(3) Uani 1 1 d . . .
H32 H 1.0653 0.2598 0.4288 0.142 Uiso 1 1 calc R . .
C33 C 1.0088(5) 0.4166(5) 0.3182(6) 0.0841(18) Uani 1 1 d . . .
C34 C 1.0831(6) 0.3945(9) 0.2355(9) 0.121(3) Uani 1 1 d . . .
H34 H 1.1370 0.3213 0.2430 0.145 Uiso 1 1 calc R . .
C35 C 1.0758(7) 0.4794(10) 0.1462(9) 0.121(3) Uani 1 1 d . . .
H35 H 1.1235 0.4640 0.0919 0.146 Uiso 1 1 calc R . .
C36 C 0.9972(5) 0.5897(7) 0.1350(6) 0.093(2) Uani 1 1 d . . .
H36 H 0.9939 0.6476 0.0736 0.112 Uiso 1 1 calc R . .
C37 C 0.9330(4) 0.5291(4) 0.3018(4) 0.0608(11) Uani 1 1 d . . .
C38 C 0.8577(4) 0.5596(4) 0.3823(4) 0.0562(10) Uani 1 1 d . . .
Cl1 Cl 0.82311(18) 0.28202(16) 0.12724(13) 0.0939(5) Uani 1 1 d . . .
N1 N 0.6500(4) 0.9225(3) 0.2123(3) 0.0647(10) Uani 1 1 d . . .
N2 N 0.6624(4) 0.7453(4) 0.1303(3) 0.0651(10) Uani 1 1 d . . .
N3 N 0.7872(3) 0.6697(3) 0.3647(3) 0.0503(7) Uani 1 1 d . . .
N4 N 0.9261(4) 0.6140(4) 0.2112(3) 0.0654(10) Uani 1 1 d . . .
O1 O 0.8895(3) 0.8673(3) 0.1099(3) 0.0779(10) Uani 1 1 d . . .
O2 O 0.9379(3) 0.8411(3) 0.2772(3) 0.0818(11) Uani 1 1 d . . .
O3 O 1.1296(3) 0.9136(3) 0.2318(3) 0.0686(9) Uani 1 1 d . . .
O4 O 1.2762(3) 0.9007(3) 0.3748(3) 0.0782(10) Uani 1 1 d . . .
O5 O 1.3992(3) 1.0648(3) 0.4896(4) 0.0873(12) Uani 1 1 d . . .
O6 O 1.2187(4) 1.0887(5) 0.4370(6) 0.136(2) Uani 1 1 d . . .
O7 O 0.8566(11) 0.2227(9) 0.0593(8) 0.252(6) Uani 1 1 d . . .
O8 O 0.7446(12) 0.2442(13) 0.1865(11) 0.276(7) Uani 1 1 d . . .
O10 O 0.766(3) 0.3848(9) 0.0743(10) 0.481(19) Uani 1 1 d . . .
O9 O 0.9289(19) 0.2507(16) 0.1764(16) 0.495(16) Uani 1 1 d . . .

loop_
_atom_site_aniso_label
_atom_site_aniso_U_11
_atom_site_aniso_U_22
_atom_site_aniso_U_33
_atom_site_aniso_U_23
_atom_site_aniso_U_13
_atom_site_aniso_U_12
Zn1 0.0488(3) 0.0596(4) 0.0563(3) -0.0111(2) -0.0026(2) -0.0193(2)
C1 0.038(2) 0.051(2) 0.087(3) -0.003(2) -0.006(2) -0.0117(17)
C2 0.049(2) 0.061(3) 0.082(3) 0.003(2) -0.016(2) -0.024(2)
C3 0.043(2) 0.052(2) 0.066(2) -0.0077(18) -0.0064(18) -0.0205(18)
C4 0.054(2) 0.066(3) 0.052(2) -0.0083(18) -0.0070(17) -0.030(2)
C5 0.059(3) 0.061(2) 0.053(2) -0.0126(18) 0.0033(18) -0.030(2)
C6 0.077(3) 0.072(3) 0.058(2) -0.020(2) 0.007(2) -0.036(3)
C7 0.094(4) 0.066(3) 0.079(3) -0.032(2) 0.020(3) -0.036(3)
C8 0.075(3) 0.062(3) 0.085(3) -0.022(2) 0.007(3) -0.006(2)
C9 0.061(3) 0.076(3) 0.075(3) -0.028(2) -0.001(2) -0.013(2)
C10 0.056(3) 0.057(2) 0.058(2) -0.0138(18) -0.0035(19) -0.019(2)
C11 0.051(2) 0.065(3) 0.066(2) -0.024(2) -0.0059(19) -0.018(2)
C12 0.047(2) 0.060(2) 0.068(2) -0.0227(19) -0.0045(19) -0.0192(19)
C13 0.050(2) 0.061(3) 0.084(3) -0.032(2) -0.010(2) -0.013(2)
C14 0.051(3) 0.067(3) 0.104(4) -0.042(3) -0.001(3) -0.008(2)
C15 0.077(4) 0.061(3) 0.090(4) -0.011(3) 0.004(3) -0.010(3)
C16 0.112(6) 0.060(3) 0.106(5) -0.008(3) 0.023(4) -0.007(3)
C17 0.083(5) 0.076(4) 0.109(5) 0.024(4) 0.020(4) 0.000(3)
C18 0.064(3) 0.084(4) 0.083(4) 0.029(3) 0.013(3) -0.004(3)
C19 0.038(3) 0.137(6) 0.112(5) 0.060(5) -0.003(3) -0.010(3)
C20 0.066(4) 0.150(7) 0.088(4) 0.027(5) -0.010(3) -0.051(5)
C21 0.056(3) 0.135(5) 0.062(3) 0.024(3) -0.010(2) -0.046(3)
C22 0.115(6) 0.158(7) 0.061(3) -0.004(4) -0.011(3) -0.099(6)
C23 0.116(6) 0.140(6) 0.066(3) -0.026(4) 0.004(3) -0.089(5)
C24 0.089(4) 0.106(4) 0.064(3) -0.024(3) 0.002(3) -0.056(3)
C25 0.060(3) 0.086(3) 0.049(2) 0.004(2) -0.0033(19) -0.041(3)
C26 0.044(2) 0.080(3) 0.064(3) 0.021(2) 0.004(2) -0.012(2)
C27 0.050(2) 0.084(3) 0.066(3) -0.024(2) 0.003(2) -0.025(2)
C28 0.073(4) 0.136(6) 0.061(3) -0.021(3) 0.004(3) -0.048(4)
C29 0.094(5) 0.122(5) 0.066(3) 0.012(3) -0.012(3) -0.062(4)
C30 0.072(3) 0.071(3) 0.076(3) 0.005(2) -0.026(3) -0.037(3)
C31 0.108(6) 0.059(4) 0.158(7) 0.022(4) -0.071(6) -0.034(4)
C32 0.071(4) 0.056(3) 0.213(10) -0.032(5) -0.043(5) -0.003(3)
C33 0.052(3) 0.069(3) 0.139(5) -0.052(4) -0.012(3) -0.010(2)
C34 0.064(4) 0.123(7) 0.199(10) -0.112(7) -0.005(5) -0.005(4)
C35 0.066(4) 0.172(9) 0.171(8) -0.127(8) 0.027(5) -0.035(5)
C36 0.064(3) 0.146(6) 0.105(4) -0.079(4) 0.029(3) -0.045(4)
C37 0.046(2) 0.058(2) 0.084(3) -0.031(2) -0.009(2) -0.0154(19)
C38 0.049(2) 0.054(2) 0.064(2) -0.0109(18) -0.0161(19) -0.0185(18)
Cl1 0.1077(13) 0.0994(11) 0.0832(9) -0.0275(8) -0.0079(9) -0.0427(10)
N1 0.061(2) 0.060(2) 0.064(2) -0.0016(17) -0.0014(18) -0.0182(18)
N2 0.060(2) 0.086(3) 0.056(2) -0.0106(19) -0.0016(17) -0.039(2)
N3 0.0430(18) 0.0569(19) 0.0502(17) -0.0159(14) -0.0008(14) -0.0138(15)
N4 0.052(2) 0.080(3) 0.073(2) -0.036(2) 0.0093(18) -0.0214(19)
O1 0.0536(19) 0.079(2) 0.100(3) -0.0098(19) -0.0154(18) -0.0298(17)
O2 0.061(2) 0.082(2) 0.089(3) -0.001(2) 0.0038(18) -0.0220(19)
O3 0.0531(18) 0.0557(17) 0.094(2) -0.0130(16) -0.0206(16) -0.0185(14)
O4 0.0501(18) 0.070(2) 0.119(3) -0.047(2) -0.0210(18) -0.0072(15)
O5 0.067(2) 0.079(2) 0.132(3) -0.064(2) -0.002(2) -0.0166(19)
O6 0.061(3) 0.110(4) 0.247(7) -0.101(4) -0.022(3) 0.004(3)
O7 0.313(13) 0.182(9) 0.223(9) -0.101(8) 0.081(9) 0.008(9)
O8 0.250(13) 0.296(16) 0.295(15) -0.057(12) 0.113(12) -0.123(13)
O10 0.95(5) 0.114(7) 0.195(10) -0.007(7) -0.072(19) 0.056(16)
O9 0.64(3) 0.44(2) 0.42(2) 0.081(18) -0.38(2) -0.35(2)

loop_
_atom_type_symbol
_atom_type_description
_atom_type_scat_dispersion_real
_atom_type_scat_dispersion_imag
_atom_type_scat_source
C C 0.0033 0.0016 'International Tables Vol C Tables 4.2.6.8 and 6.1.1.4'
H H 0.0000 0.0000 'International Tables Vol C Tables 4.2.6.8 and 6.1.1.4'
N N 0.0061 0.0033 'International Tables Vol C Tables 4.2.6.8 and 6.1.1.4'
O O 0.0106 0.0060 'International Tables Vol C Tables 4.2.6.8 and 6.1.1.4'
Cl Cl 0.1484 0.1585 'International Tables Vol C Tables 4.2.6.8 and 6.1.1.4'
Zn Zn 0.2839 1.4301 'International Tables Vol C Tables 4.2.6.8 and 6.1.1.4'

loop_
_geom_angle_atom_site_label_1
_geom_angle_atom_site_label_2
_geom_angle_atom_site_label_3
_geom_angle
_geom_angle_site_symmetry_1
_geom_angle_site_symmetry_3
_geom_angle_publ_flag
O1 Zn1 N3 149.21(14) . . ?
O1 Zn1 N1 94.54(15) . . ?
N3 Zn1 N1 99.04(14) . . ?
O1 Zn1 N2 111.80(14) . . ?
N3 Zn1 N2 97.99(14) . . ?
N1 Zn1 N2 78.36(17) . . ?
O1 Zn1 N4 91.28(16) . . ?
N3 Zn1 N4 78.76(15) . . ?
N1 Zn1 N4 171.56(15) . . ?
N2 Zn1 N4 93.82(17) . . ?
O1 Zn1 O2 58.34(14) . . ?
N3 Zn1 O2 92.78(13) . . ?
N1 Zn1 O2 95.43(16) . . ?
N2 Zn1 O2 168.26(14) . . ?
N4 Zn1 O2 92.82(15) . . ?
O1 Zn1 C1 29.21(15) . . ?
N3 Zn1 C1 121.06(15) . . ?
N1 Zn1 C1 96.69(15) . . ?
N2 Zn1 C1 140.85(16) . . ?
N4 Zn1 C1 91.37(15) . . ?
O2 Zn1 C1 29.16(15) . . ?
O2 C1 O1 123.1(4) . . ?
O2 C1 C2 120.3(5) . . ?
O1 C1 C2 116.6(5) . . ?
O2 C1 Zn1 67.3(3) . . ?
O1 C1 Zn1 55.8(2) . . ?
C2 C1 Zn1 171.6(4) . . ?
O3 C2 C1 112.7(4) . . ?
O3 C2 H2A 109.1 . . ?
C1 C2 H2A 109.1 . . ?
O3 C2 H2B 108.9 . . ?
C1 C2 H2B 109.0 . . ?
H2A C2 H2B 107.8 . . ?
O3 C3 C4 127.5(4) . . ?
O3 C3 C12 114.0(4) . . ?
C4 C3 C12 118.5(4) . . ?
C3 C4 C5 121.6(4) . . ?
C3 C4 H4 119.2 . . ?
C5 C4 H4 119.2 . . ?
C4 C5 C6 122.8(4) . . ?
C4 C5 C10 119.2(4) . . ?
C6 C5 C10 117.9(4) . . ?
C7 C6 C5 121.3(5) . . ?
C7 C6 H6 119.4 . . ?
C5 C6 H6 119.4 . . ?
C6 C7 C8 120.5(5) . . ?
C6 C7 H7 119.7 . . ?
C8 C7 H7 119.8 . . ?
C9 C8 C7 120.2(5) . . ?
C9 C8 H8 119.9 . . ?
C7 C8 H8 119.9 . . ?
C8 C9 C10 121.0(5) . . ?
C8 C9 H9 119.5 . . ?
C10 C9 H9 119.5 . . ?
C11 C10 C9 123.2(4) . . ?
C11 C10 C5 117.8(4) . . ?
C9 C10 C5 119.0(4) . . ?
C12 C11 C10 121.8(4) . . ?
C12 C11 H11 119.1 . . ?
C10 C11 H11 119.1 . . ?
C11 C12 O4 126.2(4) . . ?
C11 C12 C3 121.1(4) . . ?
O4 C12 C3 112.7(4) . . ?
O4 C13 C14 108.7(4) . . ?
O4 C13 H13A 109.9 . . ?
C14 C13 H13A 110.0 . . ?
O4 C13 H13B 109.9 . . ?
C14 C13 H13B 110.0 . . ?
H13A C13 H13B 108.3 . . ?
O6 C14 O5 124.2(5) . . ?
O6 C14 C13 120.4(5) . . ?
O5 C14 C13 115.4(4) . . ?
N1 C15 C16 121.8(6) . . ?
N1 C15 H15 119.1 . . ?
C16 C15 H15 119.1 . . ?
C17 C16 C15 118.9(7) . . ?
C17 C16 H16 120.6 . . ?
C15 C16 H16 120.5 . . ?
C16 C17 C18 121.4(6) . . ?
C16 C17 H17 119.3 . . ?
C18 C17 H17 119.3 . . ?
C17 C18 C26 116.5(7) . . ?
C17 C18 C19 126.5(7) . . ?
C26 C18 C19 117.0(8) . . ?
C20 C19 C18 122.1(7) . . ?
C20 C19 H19 119.1 . . ?
C18 C19 H19 118.9 . . ?
C21 C20 C19 120.1(7) . . ?
C21 C20 H20 120.0 . . ?
C19 C20 H20 119.9 . . ?
C20 C21 C22 121.5(7) . . ?
C20 C21 C25 122.0(8) . . ?
C22 C21 C25 116.5(6) . . ?
C23 C22 C21 120.3(6) . . ?
C23 C22 H22 119.8 . . ?
C21 C22 H22 119.8 . . ?
C22 C23 C24 119.2(7) . . ?
C22 C23 H23 120.4 . . ?
C24 C23 H23 120.4 . . ?
N2 C24 C23 121.8(7) . . ?
N2 C24 H24 119.1 . . ?
C23 C24 H24 119.1 . . ?
N2 C25 C21 123.1(6) . . ?
N2 C25 C26 118.1(4) . . ?
C21 C25 C26 118.7(5) . . ?
N1 C26 C18 122.6(6) . . ?
N1 C26 C25 117.3(4) . . ?
C18 C26 C25 120.1(6) . . ?
N3 C27 C28 122.9(5) . . ?
N3 C27 H27 118.6 . . ?
C28 C27 H27 118.6 . . ?
C29 C28 C27 118.0(6) . . ?
C29 C28 H28 121.0 . . ?
C27 C28 H28 121.0 . . ?
C28 C29 C30 121.6(5) . . ?
C28 C29 H29 119.2 . . ?
C30 C29 H29 119.2 . . ?
C29 C30 C38 116.0(5) . . ?
C29 C30 C31 124.2(6) . . ?
C38 C30 C31 119.7(7) . . ?
C32 C31 C30 121.1(7) . . ?
C32 C31 H31 119.6 . . ?
C30 C31 H31 119.3 . . ?
C31 C32 C33 121.2(6) . . ?
C31 C32 H32 119.2 . . ?
C33 C32 H32 119.6 . . ?
C37 C33 C34 116.2(7) . . ?
C37 C33 C32 119.2(6) . . ?
C34 C33 C32 124.5(8) . . ?
C35 C34 C33 120.3(7) . . ?
C35 C34 H34 119.7 . . ?
C33 C34 H34 119.9 . . ?
C34 C35 C36 120.3(8) . . ?
C34 C35 H35 119.9 . . ?
C36 C35 H35 119.8 . . ?
N4 C36 C35 121.1(8) . . ?
N4 C36 H36 119.4 . . ?
C35 C36 H36 119.4 . . ?
N4 C37 C33 123.0(5) . . ?
N4 C37 C38 117.2(4) . . ?
C33 C37 C38 119.8(5) . . ?
N3 C38 C30 122.8(5) . . ?
N3 C38 C37 118.3(4) . . ?
C30 C38 C37 118.9(5) . . ?
O10 Cl1 O8 105.5(15) . . ?
O10 Cl1 O7 106.7(8) . . ?
O8 Cl1 O7 109.5(9) . . ?
O10 Cl1 O9 124.2(16) . . ?
O8 Cl1 O9 114.4(11) . . ?
O7 Cl1 O9 95.2(13) . . ?
C15 N1 C26 118.8(5) . . ?
C15 N1 Zn1 128.6(4) . . ?
C26 N1 Zn1 112.6(4) . . ?
C24 N2 C25 119.0(4) . . ?
C24 N2 Zn1 127.4(4) . . ?
C25 N2 Zn1 113.6(3) . . ?
C27 N3 C38 118.8(4) . . ?
C27 N3 Zn1 127.7(3) . . ?
C38 N3 Zn1 113.4(3) . . ?
C36 N4 C37 119.0(5) . . ?
C36 N4 Zn1 128.7(5) . . ?
C37 N4 Zn1 112.3(3) . . ?
C1 O1 Zn1 95.0(3) . . ?
C1 O2 Zn1 83.5(3) . . ?
C3 O3 C2 118.0(4) . . ?
C12 O4 C13 116.9(3) . . ?

loop_
_geom_bond_atom_site_label_1
_geom_bond_atom_site_label_2
_geom_bond_distance
_geom_bond_site_symmetry_2
_geom_bond_publ_flag
Zn1 O1 2.104(4) . ?
Zn1 N3 2.105(3) . ?
Zn1 N1 2.135(4) . ?
Zn1 N2 2.130(4) . ?
Zn1 N4 2.138(4) . ?
Zn1 O2 2.353(4) . ?
Zn1 C1 2.533(4) . ?
C1 O2 1.243(7) . ?
C1 O1 1.241(6) . ?
C1 C2 1.525(6) . ?
C2 O3 1.439(5) . ?
C2 H2A 0.9700 . ?
C2 H2B 0.9700 . ?
C3 O3 1.355(5) . ?
C3 C4 1.375(6) . ?
C3 C12 1.431(6) . ?
C4 C5 1.399(7) . ?
C4 H4 0.9300 . ?
C5 C6 1.398(7) . ?
C5 C10 1.438(6) . ?
C6 C7 1.377(8) . ?
C6 H6 0.9300 . ?
C7 C8 1.392(8) . ?
C7 H7 0.9300 . ?
C8 C9 1.362(8) . ?
C8 H8 0.9300 . ?
C9 C10 1.407(7) . ?
C9 H9 0.9300 . ?
C10 C11 1.411(6) . ?
C11 C12 1.342(6) . ?
C11 H11 0.9300 . ?
C12 O4 1.381(5) . ?
C13 O4 1.398(5) . ?
C13 C14 1.523(7) . ?
C13 H13A 0.9700 . ?
C13 H13B 0.9700 . ?
C14 O6 1.202(6) . ?
C14 O5 1.264(6) . ?
C15 N1 1.309(7) . ?
C15 C16 1.420(9) . ?
C15 H15 0.9300 . ?
C16 C17 1.349(11) . ?
C16 H16 0.9300 . ?
C17 C18 1.388(11) . ?
C17 H17 0.9300 . ?
C18 C19 1.478(11) . ?
C19 C20 1.351(12) . ?
C19 H19 0.9300 . ?
C20 C21 1.364(11) . ?
C20 H20 0.9300 . ?
C21 C22 1.401(11) . ?
C21 C25 1.420(7) . ?
C22 C23 1.358(11) . ?
C22 H22 0.9300 . ?
C23 C24 1.416(8) . ?
C23 H23 0.9300 . ?
C24 N2 1.328(7) . ?
C24 H24 0.9300 . ?
C25 N2 1.336(7) . ?
C25 C26 1.435(8) . ?
C26 N1 1.371(7) . ?
C27 N3 1.326(6) . ?
C27 C28 1.383(8) . ?
C27 H27 0.9300 . ?
C28 C29 1.364(10) . ?
C28 H28 0.9300 . ?
C29 C30 1.396(9) . ?
C29 H29 0.9300 . ?
C30 C38 1.400(7) . ?
C30 C31 1.416(10) . ?
C31 C32 1.333(13) . ?
C31 H31 0.9300 . ?
C32 C33 1.424(12) . ?
C32 H32 0.9300 . ?
C33 C37 1.393(7) . ?
C33 C34 1.425(12) . ?
C34 C35 1.351(14) . ?
C34 H34 0.9300 . ?
C35 C36 1.392(11) . ?
C35 H35 0.9300 . ?
C36 N4 1.341(7) . ?
C36 H36 0.9300 . ?
C37 N4 1.363(7) . ?
C37 C38 1.432(7) . ?
C38 N3 1.346(6) . ?
Cl1 O10 1.275(11) . ?
Cl1 O8 1.341(12) . ?
Cl1 O7 1.291(8) . ?
Cl1 O9 1.320(13) . ?

loop_
_geom_torsion_atom_site_label_1
_geom_torsion_atom_site_label_2
_geom_torsion_atom_site_label_3
_geom_torsion_atom_site_label_4
_geom_torsion
_geom_torsion_site_symmetry_1
_geom_torsion_site_symmetry_2
_geom_torsion_site_symmetry_3
_geom_torsion_site_symmetry_4
_geom_torsion_publ_flag
O1 Zn1 C1 O2 176.5(5) . . . . ?
N3 Zn1 C1 O2 -15.6(3) . . . . ?
N1 Zn1 C1 O2 89.2(3) . . . . ?
N2 Zn1 C1 O2 168.9(3) . . . . ?
N4 Zn1 C1 O2 -93.3(3) . . . . ?
N3 Zn1 C1 O1 167.9(3) . . . . ?
N1 Zn1 C1 O1 -87.3(3) . . . . ?
N2 Zn1 C1 O1 -7.6(4) . . . . ?
N4 Zn1 C1 O1 90.2(3) . . . . ?
O2 Zn1 C1 O1 -176.5(5) . . . . ?
O2 C1 C2 O3 15.1(7) . . . . ?
O1 C1 C2 O3 -164.5(4) . . . . ?
O3 C3 C4 C5 176.7(4) . . . . ?
C12 C3 C4 C5 -1.7(6) . . . . ?
C3 C4 C5 C6 -177.1(4) . . . . ?
C3 C4 C5 C10 0.2(6) . . . . ?
C4 C5 C6 C7 178.4(4) . . . . ?
C10 C5 C6 C7 1.1(7) . . . . ?
C5 C6 C7 C8 0.4(8) . . . . ?
C6 C7 C8 C9 -1.6(8) . . . . ?
C7 C8 C9 C10 1.3(9) . . . . ?
C8 C9 C10 C11 179.7(5) . . . . ?
C8 C9 C10 C5 0.2(8) . . . . ?
C4 C5 C10 C11 1.8(6) . . . . ?
C6 C5 C10 C11 179.1(4) . . . . ?
C4 C5 C10 C9 -178.7(4) . . . . ?
C6 C5 C10 C9 -1.4(6) . . . . ?
C9 C10 C11 C12 178.3(5) . . . . ?
C5 C10 C11 C12 -2.2(7) . . . . ?
C10 C11 C12 O4 -178.2(5) . . . . ?
C10 C11 C12 C3 0.8(7) . . . . ?
O3 C3 C12 C11 -177.4(4) . . . . ?
C4 C3 C12 C11 1.2(7) . . . . ?
O3 C3 C12 O4 1.7(6) . . . . ?
C4 C3 C12 O4 -179.7(4) . . . . ?
O4 C13 C14 O6 11.9(9) . . . . ?
O4 C13 C14 O5 -168.0(5) . . . . ?
N1 C15 C16 C17 0.5(10) . . . . ?
C15 C16 C17 C18 -1.5(10) . . . . ?
C16 C17 C18 C26 1.8(9) . . . . ?
C16 C17 C18 C19 -176.3(6) . . . . ?
C17 C18 C19 C20 179.9(6) . . . . ?
C26 C18 C19 C20 1.8(8) . . . . ?
C18 C19 C20 C21 -0.1(10) . . . . ?
C19 C20 C21 C22 177.9(6) . . . . ?
C19 C20 C21 C25 -2.2(9) . . . . ?
C20 C21 C22 C23 -179.8(6) . . . . ?
C25 C21 C22 C23 0.3(8) . . . . ?
C21 C22 C23 C24 -2.3(9) . . . . ?
C22 C23 C24 N2 2.1(9) . . . . ?
C20 C21 C25 N2 -177.7(5) . . . . ?
C22 C21 C25 N2 2.1(7) . . . . ?
C20 C21 C25 C26 2.8(7) . . . . ?
C22 C21 C25 C26 -177.3(4) . . . . ?
C17 C18 C26 N1 -1.1(7) . . . . ?
C19 C18 C26 N1 177.2(4) . . . . ?
C17 C18 C26 C25 -179.4(4) . . . . ?
C19 C18 C26 C25 -1.1(7) . . . . ?
N2 C25 C26 N1 1.1(6) . . . . ?
C21 C25 C26 N1 -179.4(4) . . . . ?
N2 C25 C26 C18 179.5(4) . . . . ?
C21 C25 C26 C18 -1.1(6) . . . . ?
N3 C27 C28 C29 -0.4(8) . . . . ?
C27 C28 C29 C30 0.6(9) . . . . ?
C28 C29 C30 C38 -0.5(8) . . . . ?
C28 C29 C30 C31 176.7(6) . . . . ?
C29 C30 C31 C32 -177.6(6) . . . . ?
C38 C30 C31 C32 -0.5(9) . . . . ?
C30 C31 C32 C33 -0.4(11) . . . . ?
C31 C32 C33 C37 1.8(10) . . . . ?
C31 C32 C33 C34 177.4(7) . . . . ?
C37 C33 C34 C35 -1.6(10) . . . . ?
C32 C33 C34 C35 -177.3(7) . . . . ?
C33 C34 C35 C36 1.3(12) . . . . ?
C34 C35 C36 N4 -1.0(11) . . . . ?
C34 C33 C37 N4 1.8(7) . . . . ?
C32 C33 C37 N4 177.8(5) . . . . ?
C34 C33 C37 C38 -178.2(5) . . . . ?
C32 C33 C37 C38 -2.2(7) . . . . ?
C29 C30 C38 N3 0.2(6) . . . . ?
C31 C30 C38 N3 -177.1(5) . . . . ?
C29 C30 C38 C37 177.4(4) . . . . ?
C31 C30 C38 C37 0.1(7) . . . . ?
N4 C37 C38 N3 -1.4(6) . . . . ?
C33 C37 C38 N3 178.7(4) . . . . ?
N4 C37 C38 C30 -178.7(4) . . . . ?
C33 C37 C38 C30 1.3(6) . . . . ?
C16 C15 N1 C26 0.2(8) . . . . ?
C16 C15 N1 Zn1 179.2(4) . . . . ?
C18 C26 N1 C15 0.2(7) . . . . ?
C25 C26 N1 C15 178.5(4) . . . . ?
C18 C26 N1 Zn1 -179.0(4) . . . . ?
C25 C26 N1 Zn1 -0.7(5) . . . . ?
O1 Zn1 N1 C15 -67.6(5) . . . . ?
N3 Zn1 N1 C15 84.7(5) . . . . ?
N2 Zn1 N1 C15 -178.9(5) . . . . ?
O2 Zn1 N1 C15 -9.0(5) . . . . ?
C1 Zn1 N1 C15 -38.3(5) . . . . ?
O1 Zn1 N1 C26 111.5(3) . . . . ?
N3 Zn1 N1 C26 -96.2(3) . . . . ?
N2 Zn1 N1 C26 0.2(3) . . . . ?
O2 Zn1 N1 C26 170.1(3) . . . . ?
C1 Zn1 N1 C26 140.8(3) . . . . ?
C23 C24 N2 C25 0.2(7) . . . . ?
C23 C24 N2 Zn1 177.8(4) . . . . ?
C21 C25 N2 C24 -2.4(7) . . . . ?
C26 C25 N2 C24 177.0(4) . . . . ?
C21 C25 N2 Zn1 179.7(3) . . . . ?
C26 C25 N2 Zn1 -0.9(5) . . . . ?
O1 Zn1 N2 C24 92.4(4) . . . . ?
N3 Zn1 N2 C24 -79.7(4) . . . . ?
N1 Zn1 N2 C24 -177.3(4) . . . . ?
N4 Zn1 N2 C24 -0.5(4) . . . . ?
O2 Zn1 N2 C24 123.8(8) . . . . ?
C1 Zn1 N2 C24 96.4(5) . . . . ?
O1 Zn1 N2 C25 -89.9(3) . . . . ?
N3 Zn1 N2 C25 98.0(3) . . . . ?
N1 Zn1 N2 C25 0.4(3) . . . . ?
N4 Zn1 N2 C25 177.2(3) . . . . ?
O2 Zn1 N2 C25 -58.5(9) . . . . ?
C1 Zn1 N2 C25 -85.9(4) . . . . ?
C28 C27 N3 C38 0.1(7) . . . . ?
C28 C27 N3 Zn1 179.5(4) . . . . ?
C30 C38 N3 C27 0.0(6) . . . . ?
C37 C38 N3 C27 -177.2(4) . . . . ?
C30 C38 N3 Zn1 -179.5(3) . . . . ?
C37 C38 N3 Zn1 3.3(5) . . . . ?
O1 Zn1 N3 C27 104.4(4) . . . . ?
N1 Zn1 N3 C27 -10.7(4) . . . . ?
N2 Zn1 N3 C27 -90.1(4) . . . . ?
N4 Zn1 N3 C27 177.6(4) . . . . ?
O2 Zn1 N3 C27 85.3(4) . . . . ?
C1 Zn1 N3 C27 92.8(4) . . . . ?
O1 Zn1 N3 C38 -76.1(4) . . . . ?
N1 Zn1 N3 C38 168.8(3) . . . . ?
N2 Zn1 N3 C38 89.4(3) . . . . ?
N4 Zn1 N3 C38 -2.9(3) . . . . ?
O2 Zn1 N3 C38 -95.2(3) . . . . ?
C1 Zn1 N3 C38 -87.7(3) . . . . ?
C35 C36 N4 C37 1.1(8) . . . . ?
C35 C36 N4 Zn1 -179.3(5) . . . . ?
C33 C37 N4 C36 -1.6(7) . . . . ?
C38 C37 N4 C36 178.4(4) . . . . ?
C33 C37 N4 Zn1 178.7(3) . . . . ?
C38 C37 N4 Zn1 -1.2(5) . . . . ?
O1 Zn1 N4 C36 -26.7(5) . . . . ?
N3 Zn1 N4 C36 -177.4(5) . . . . ?
N2 Zn1 N4 C36 85.2(4) . . . . ?
O2 Zn1 N4 C36 -85.1(5) . . . . ?
C1 Zn1 N4 C36 -55.9(5) . . . . ?
O1 Zn1 N4 C37 152.8(3) . . . . ?
N3 Zn1 N4 C37 2.2(3) . . . . ?
N2 Zn1 N4 C37 -95.2(3) . . . . ?
O2 Zn1 N4 C37 94.5(3) . . . . ?
C1 Zn1 N4 C37 123.6(3) . . . . ?
O2 C1 O1 Zn1 -3.9(5) . . . . ?
C2 C1 O1 Zn1 175.7(4) . . . . ?
N3 Zn1 O1 C1 -20.6(5) . . . . ?
N1 Zn1 O1 C1 95.6(3) . . . . ?
N2 Zn1 O1 C1 174.9(3) . . . . ?
N4 Zn1 O1 C1 -90.5(3) . . . . ?
O2 Zn1 O1 C1 2.0(3) . . . . ?
O1 C1 O2 Zn1 3.5(5) . . . . ?
C2 C1 O2 Zn1 -176.1(4) . . . . ?
O1 Zn1 O2 C1 -2.0(3) . . . . ?
N3 Zn1 O2 C1 166.6(3) . . . . ?
N1 Zn1 O2 C1 -94.0(3) . . . . ?
N2 Zn1 O2 C1 -36.7(9) . . . . ?
N4 Zn1 O2 C1 87.8(3) . . . . ?
C4 C3 O3 C2 -3.1(7) . . . . ?
C12 C3 O3 C2 175.4(4) . . . . ?
C1 C2 O3 C3 82.4(5) . . . . ?
C11 C12 O4 C13 14.3(8) . . . . ?
C3 C12 O4 C13 -164.8(4) . . . . ?
C14 C13 O4 C12 171.8(4) . . . . ?
